data_7703524
loop_
_publ_author_name
'Bonfiglio, Anna'
'Magra, K\'evin'
'Cebri\'an, Cristina'
'Polo, Federico'
'Gros, Philippe C.'
'Mercandelli, Pierluigi'
'Mauro, Matteo'

_publ_section_title
;
 Red-emitting neutral rhenium(i) complexes bearing a pyridyl
 pyridoannelated N-heterocyclic carbene.
;
_journal_issue 10
_journal_name_full 'Dalton transactions (Cambridge, England : 2003)'
_journal_page_first 3102
_journal_page_last 3111
_journal_paper_doi 10.1039/c9dt04890a
_journal_volume 49
_journal_year 2020
_chemical_formula_moiety 'C15 H9 Br N3 O3 Re'
_chemical_formula_sum 'C15 H9 Br N3 O3 Re'
_chemical_formula_weight 545.36
_space_group_crystal_system triclinic
_space_group_IT_number 2
_space_group_name_Hall '-P 1'
_space_group_name_H-M_alt 'P -1'
_atom_sites_solution_hydrogens geom
_atom_sites_solution_primary direct
_atom_sites_solution_secondary difmap
_audit_creation_method SHELXL-2014/7
_audit_update_record
;
2020-01-30 deposited with the CCDC.	2020-02-04 downloaded from the CCDC.
;
_cell_angle_alpha 88.7910(10)
_cell_angle_beta 76.4800(10)
_cell_angle_gamma 72.1440(10)
_cell_formula_units_Z 2
_cell_length_a 6.7338(3)
_cell_length_b 10.8986(4)
_cell_length_c 11.3120(5)
_cell_measurement_reflns_used 9978
_cell_measurement_temperature 120(2)
_cell_measurement_theta_max 29.04
_cell_measurement_theta_min 2.63
_cell_volume 767.14(6)
_computing_cell_refinement 'Bruker SAINT'
_computing_data_collection 'Bruker APEX3'
_computing_data_reduction 'Bruker SAINT'
_computing_molecular_graphics 'Bruker SHELXTL'
_computing_publication_material 'Bruker SHELXTL'
_computing_structure_refinement 'SHELXL-2014/7 (Sheldrick, 2014)'
_computing_structure_solution 'SHELXT 2014/5 (Sheldrick, 2014)'
_diffrn_ambient_temperature 120(2)
_diffrn_measured_fraction_theta_full 1.000
_diffrn_measured_fraction_theta_max 1.000
_diffrn_measurement_device_type 'Bruker PHOTON-III CPAD'
_diffrn_measurement_method '\f and \w shuterless scans'
_diffrn_radiation_type MoK\a
_diffrn_radiation_wavelength 0.71073
_diffrn_reflns_av_R_equivalents 0.0597
_diffrn_reflns_av_unetI/netI 0.0247
_diffrn_reflns_Laue_measured_fraction_full 1.000
_diffrn_reflns_Laue_measured_fraction_max 1.000
_diffrn_reflns_limit_h_max 9
_diffrn_reflns_limit_h_min -9
_diffrn_reflns_limit_k_max 14
_diffrn_reflns_limit_k_min -14
_diffrn_reflns_limit_l_max 15
_diffrn_reflns_limit_l_min -15
_diffrn_reflns_number 54752
_diffrn_reflns_point_group_measured_fraction_full 1.000
_diffrn_reflns_point_group_measured_fraction_max 1.000
_diffrn_reflns_theta_full 25.242
_diffrn_reflns_theta_max 29.168
_diffrn_reflns_theta_min 1.966
_diffrn_source 'Mo-ImuS 3.0 microfocus tube'
_exptl_absorpt_coefficient_mu 10.542
_exptl_absorpt_correction_T_max 0.7458
_exptl_absorpt_correction_T_min 0.5741
_exptl_absorpt_correction_type multi-scan
_exptl_absorpt_process_details sadabs
_exptl_crystal_colour yellow
_exptl_crystal_density_diffrn 2.361
_exptl_crystal_description block
_exptl_crystal_F_000 508
_exptl_crystal_preparation Luminescent
_exptl_crystal_size_max 0.180
_exptl_crystal_size_mid 0.150
_exptl_crystal_size_min 0.120
_refine_diff_density_max 3.362
_refine_diff_density_min -1.941
_refine_diff_density_rms 0.191
_refine_ls_extinction_method none
_refine_ls_goodness_of_fit_ref 1.109
_refine_ls_hydrogen_treatment constr
_refine_ls_matrix_type full
_refine_ls_number_parameters 208
_refine_ls_number_reflns 4137
_refine_ls_number_restraints 0
_refine_ls_restrained_S_all 1.109
_refine_ls_R_factor_all 0.0342
_refine_ls_R_factor_gt 0.0295
_refine_ls_shift/su_max 0.001
_refine_ls_shift/su_mean 0.000
_refine_ls_structure_factor_coef Fsqd
_refine_ls_weighting_details 'w=1/[\s^2^(Fo^2^)+(0.0144P)^2^+5.6487P] where P=(Fo^2^+2Fc^2^)/3'
_refine_ls_weighting_scheme calc
_refine_ls_wR_factor_gt 0.0621
_refine_ls_wR_factor_ref 0.0649
_reflns_Friedel_coverage 0.000
_reflns_number_gt 3829
_reflns_number_total 4137
_reflns_threshold_expression 'I > 2\s(I)'
_cod_data_source_file c9dt04890a2.cif
_cod_data_source_block mmab191219
_cod_depositor_comments 'Adding full bibliography for 7703523--7703524.cif.'
_cod_database_code 7703524
_shelx_shelxl_version_number 2014/7
_shelx_space_group_comment
;
The symmetry employed for this shelxl refinement is uniquely defined
by the following loop, which should always be used as a source of
symmetry information in preference to the above space-group names.
They are only intended as comments.
;
_shelx_estimated_absorpt_t_min 0.253
_shelx_estimated_absorpt_t_max 0.364

loop_
_space_group_symop_operation_xyz
'x, y, z'
'-x, -y, -z'

loop_
_atom_site_label
_atom_site_type_symbol
_atom_site_fract_x
_atom_site_fract_y
_atom_site_fract_z
_atom_site_U_iso_or_equiv
_atom_site_adp_type
_atom_site_occupancy
_atom_site_site_symmetry_order
_atom_site_calc_flag
_atom_site_refinement_flags_posn
_atom_site_refinement_flags_adp
_atom_site_refinement_flags_occupancy
_atom_site_disorder_assembly
_atom_site_disorder_group
C1 C 0.2704(8) 0.9477(5) 0.5186(5) 0.0209(9) Uani 1 1 d . . . . .
H1 H 0.1578 0.9908 0.5859 0.025 Uiso 1 1 calc R U . . .
C2 C 0.3014(9) 1.0042(5) 0.4117(5) 0.0261(10) Uani 1 1 d . . . . .
H2 H 0.2080 1.0876 0.4035 0.031 Uiso 1 1 calc R U . . .
C3 C 0.4734(9) 0.9406(6) 0.3096(5) 0.0287(11) Uani 1 1 d . . . . .
H3 H 0.4923 0.9828 0.2353 0.034 Uiso 1 1 calc R U . . .
C4 C 0.6071(8) 0.8227(5) 0.3176(4) 0.0251(10) Uani 1 1 d . . . . .
H4 H 0.7215 0.7820 0.2501 0.030 Uiso 1 1 calc R U . . .
C5 C 0.5758(7) 0.7588(5) 0.4287(4) 0.0206(9) Uani 1 1 d . . . . .
C6 C 0.6683(8) 0.6403(5) 0.4665(4) 0.0210(9) Uani 1 1 d . . . . .
H6 H 0.7862 0.5730 0.4207 0.025 Uiso 1 1 calc R U . . .
C7 C 0.3955(7) 0.7514(4) 0.6259(4) 0.0178(8) Uani 1 1 d . . . . .
C8 C 0.5851(7) 0.5339(4) 0.6632(4) 0.0180(9) Uani 1 1 d . . . . .
C9 C 0.7475(8) 0.4185(5) 0.6292(5) 0.0231(10) Uani 1 1 d . . . . .
H9 H 0.8456 0.4050 0.5517 0.028 Uiso 1 1 calc R U . . .
C10 C 0.7619(9) 0.3229(5) 0.7124(5) 0.0272(11) Uani 1 1 d . . . . .
H10 H 0.8726 0.2425 0.6934 0.033 Uiso 1 1 calc R U . . .
C11 C 0.6137(9) 0.3456(5) 0.8234(5) 0.0283(11) Uani 1 1 d . . . . .
H11 H 0.6204 0.2808 0.8811 0.034 Uiso 1 1 calc R U . . .
C12 C 0.4558(9) 0.4638(5) 0.8494(5) 0.0254(10) Uani 1 1 d . . . . .
H12 H 0.3541 0.4784 0.9257 0.030 Uiso 1 1 calc R U . . .
C13 C 0.0220(8) 0.9307(5) 0.8223(4) 0.0238(10) Uani 1 1 d . . . . .
C14 C 0.0388(8) 0.7220(5) 0.9618(5) 0.0263(10) Uani 1 1 d . . . . .
C15 C 0.3869(8) 0.8136(5) 0.8835(4) 0.0233(10) Uani 1 1 d . . . . .
N1 N 0.4072(6) 0.8243(4) 0.5283(3) 0.0181(7) Uani 1 1 d . . . . .
N2 N 0.5557(6) 0.6375(4) 0.5852(3) 0.0174(7) Uani 1 1 d . . . . .
N3 N 0.4397(6) 0.5598(4) 0.7707(4) 0.0195(8) Uani 1 1 d . . . . .
O1 O -0.0825(7) 1.0377(4) 0.8318(4) 0.0369(9) Uani 1 1 d . . . . .
O2 O -0.0609(7) 0.6990(5) 1.0517(4) 0.0427(11) Uani 1 1 d . . . . .
O3 O 0.4901(6) 0.8507(4) 0.9323(3) 0.0297(8) Uani 1 1 d . . . . .
Br1 Br -0.03486(8) 0.66548(5) 0.70294(5) 0.02731(11) Uani 1 1 d . . . . .
Re1 Re 0.20602(3) 0.75565(2) 0.80595(2) 0.01832(6) Uani 1 1 d . . . . .

loop_
_atom_site_aniso_label
_atom_site_aniso_U_11
_atom_site_aniso_U_22
_atom_site_aniso_U_33
_atom_site_aniso_U_23
_atom_site_aniso_U_13
_atom_site_aniso_U_12
C1 0.020(2) 0.019(2) 0.026(2) 0.0028(18) -0.0084(18) -0.0070(18)
C2 0.030(3) 0.025(3) 0.031(3) 0.011(2) -0.017(2) -0.013(2)
C3 0.041(3) 0.036(3) 0.020(2) 0.010(2) -0.013(2) -0.024(3)
C4 0.029(3) 0.035(3) 0.016(2) 0.0020(19) -0.0059(19) -0.017(2)
C5 0.017(2) 0.030(3) 0.016(2) -0.0029(18) -0.0008(17) -0.0119(19)
C6 0.020(2) 0.026(2) 0.018(2) -0.0002(18) -0.0012(17) -0.0101(19)
C7 0.0141(19) 0.018(2) 0.021(2) 0.0010(17) -0.0014(16) -0.0060(17)
C8 0.015(2) 0.018(2) 0.024(2) -0.0005(17) -0.0086(17) -0.0056(17)
C9 0.021(2) 0.022(2) 0.027(2) -0.0035(18) -0.0054(19) -0.0063(19)
C10 0.030(3) 0.019(2) 0.035(3) 0.002(2) -0.015(2) -0.006(2)
C11 0.038(3) 0.022(3) 0.032(3) 0.010(2) -0.020(2) -0.012(2)
C12 0.032(3) 0.028(3) 0.021(2) 0.0071(19) -0.011(2) -0.013(2)
C13 0.027(2) 0.028(3) 0.017(2) -0.0012(18) -0.0024(18) -0.010(2)
C14 0.025(2) 0.029(3) 0.025(2) -0.002(2) -0.006(2) -0.007(2)
C15 0.027(2) 0.026(3) 0.016(2) -0.0005(18) 0.0001(18) -0.010(2)
N1 0.0201(19) 0.021(2) 0.0169(18) 0.0036(14) -0.0075(15) -0.0094(16)
N2 0.0174(18) 0.0196(19) 0.0174(18) 0.0004(14) -0.0052(14) -0.0081(15)
N3 0.0195(19) 0.021(2) 0.0208(19) 0.0043(15) -0.0075(15) -0.0079(16)
O1 0.039(2) 0.029(2) 0.034(2) -0.0046(17) -0.0077(18) 0.0024(18)
O2 0.041(2) 0.058(3) 0.026(2) 0.0036(19) 0.0048(18) -0.021(2)
O3 0.035(2) 0.034(2) 0.0238(18) 0.0027(15) -0.0054(15) -0.0181(17)
Br1 0.0230(2) 0.0296(3) 0.0302(3) -0.0041(2) -0.00766(19) -0.0081(2)
Re1 0.01789(9) 0.02084(10) 0.01555(9) -0.00111(6) -0.00223(6) -0.00621(7)

loop_
_atom_type_symbol
_atom_type_description
_atom_type_scat_dispersion_real
_atom_type_scat_dispersion_imag
_atom_type_scat_source
C C 0.0033 0.0016 'International Tables Vol C Tables 4.2.6.8 and 6.1.1.4'
H H 0.0000 0.0000 'International Tables Vol C Tables 4.2.6.8 and 6.1.1.4'
N N 0.0061 0.0033 'International Tables Vol C Tables 4.2.6.8 and 6.1.1.4'
O O 0.0106 0.0060 'International Tables Vol C Tables 4.2.6.8 and 6.1.1.4'
Br Br -0.2901 2.4595 'International Tables Vol C Tables 4.2.6.8 and 6.1.1.4'
Re Re -1.0185 7.2310 'International Tables Vol C Tables 4.2.6.8 and 6.1.1.4'

loop_
_geom_angle_atom_site_label_1
_geom_angle_atom_site_label_2
_geom_angle_atom_site_label_3
_geom_angle
_geom_angle_site_symmetry_1
_geom_angle_site_symmetry_3
_geom_angle_publ_flag
C2 C1 N1 118.6(5) . . ?
C2 C1 H1 120.7 . . ?
N1 C1 H1 120.7 . . ?
C1 C2 C3 121.2(5) . . ?
C1 C2 H2 119.4 . . ?
C3 C2 H2 119.4 . . ?
C4 C3 C2 121.0(5) . . ?
C4 C3 H3 119.5 . . ?
C2 C3 H3 119.5 . . ?
C3 C4 C5 119.3(5) . . ?
C3 C4 H4 120.4 . . ?
C5 C4 H4 120.4 . . ?
C6 C5 N1 106.2(4) . . ?
C6 C5 C4 135.2(5) . . ?
N1 C5 C4 118.6(5) . . ?
C5 C6 N2 106.0(4) . . ?
C5 C6 H6 127.0 . . ?
N2 C6 H6 127.0 . . ?
N1 C7 N2 103.3(4) . . ?
N1 C7 Re1 140.7(3) . . ?
N2 C7 Re1 115.8(3) . . ?
N3 C8 C9 124.7(4) . . ?
N3 C8 N2 113.2(4) . . ?
C9 C8 N2 122.1(4) . . ?
C8 C9 C10 117.5(5) . . ?
C8 C9 H9 121.2 . . ?
C10 C9 H9 121.2 . . ?
C11 C10 C9 119.4(5) . . ?
C11 C10 H10 120.3 . . ?
C9 C10 H10 120.3 . . ?
C12 C11 C10 119.1(5) . . ?
C12 C11 H11 120.4 . . ?
C10 C11 H11 120.4 . . ?
N3 C12 C11 122.8(5) . . ?
N3 C12 H12 118.6 . . ?
C11 C12 H12 118.6 . . ?
O1 C13 Re1 177.5(5) . . ?
O2 C14 Re1 177.8(5) . . ?
O3 C15 Re1 177.9(5) . . ?
C7 N1 C1 126.8(4) . . ?
C7 N1 C5 111.8(4) . . ?
C1 N1 C5 121.4(4) . . ?
C7 N2 C6 112.7(4) . . ?
C7 N2 C8 119.3(4) . . ?
C6 N2 C8 128.0(4) . . ?
C8 N3 C12 116.4(4) . . ?
C8 N3 Re1 117.5(3) . . ?
C12 N3 Re1 126.0(3) . . ?
C15 Re1 C13 87.4(2) . . ?
C15 Re1 C14 91.9(2) . . ?
C13 Re1 C14 89.8(2) . . ?
C15 Re1 C7 95.33(19) . . ?
C13 Re1 C7 100.16(19) . . ?
C14 Re1 C7 167.9(2) . . ?
C15 Re1 N3 91.48(18) . . ?
C13 Re1 N3 174.05(18) . . ?
C14 Re1 N3 96.07(19) . . ?
C7 Re1 N3 74.11(16) . . ?
C15 Re1 Br1 177.35(16) . . ?
C13 Re1 Br1 95.01(15) . . ?
C14 Re1 Br1 87.03(15) . . ?
C7 Re1 Br1 85.31(12) . . ?
N3 Re1 Br1 86.22(10) . . ?

loop_
_geom_bond_atom_site_label_1
_geom_bond_atom_site_label_2
_geom_bond_distance
_geom_bond_site_symmetry_2
_geom_bond_publ_flag
C1 C2 1.347(7) . ?
C1 N1 1.396(6) . ?
C1 H1 0.9500 . ?
C2 C3 1.440(8) . ?
C2 H2 0.9500 . ?
C3 C4 1.339(8) . ?
C3 H3 0.9500 . ?
C4 C5 1.428(7) . ?
C4 H4 0.9500 . ?
C5 C6 1.359(7) . ?
C5 N1 1.416(6) . ?
C6 N2 1.384(6) . ?
C6 H6 0.9500 . ?
C7 N1 1.349(6) . ?
C7 N2 1.374(6) . ?
C7 Re1 2.129(4) . ?
C8 N3 1.344(6) . ?
C8 C9 1.381(7) . ?
C8 N2 1.411(6) . ?
C9 C10 1.385(7) . ?
C9 H9 0.9500 . ?
C10 C11 1.382(8) . ?
C10 H10 0.9500 . ?
C11 C12 1.380(8) . ?
C11 H11 0.9500 . ?
C12 N3 1.355(6) . ?
C12 H12 0.9500 . ?
C13 O1 1.154(6) . ?
C13 Re1 1.915(5) . ?
C14 O2 1.150(6) . ?
C14 Re1 1.951(5) . ?
C15 O3 1.146(6) . ?
C15 Re1 1.910(5) . ?
N3 Re1 2.208(4) . ?
Br1 Re1 2.6199(5) . ?

loop_
_geom_torsion_atom_site_label_1
_geom_torsion_atom_site_label_2
_geom_torsion_atom_site_label_3
_geom_torsion_atom_site_label_4
_geom_torsion
_geom_torsion_site_symmetry_1
_geom_torsion_site_symmetry_2
_geom_torsion_site_symmetry_3
_geom_torsion_site_symmetry_4
_geom_torsion_publ_flag
N1 C1 C2 C3 -0.9(7) . . . . ?
C1 C2 C3 C4 0.4(8) . . . . ?
C2 C3 C4 C5 1.0(7) . . . . ?
C3 C4 C5 C6 175.4(5) . . . . ?
C3 C4 C5 N1 -1.8(7) . . . . ?
N1 C5 C6 N2 0.0(5) . . . . ?
C4 C5 C6 N2 -177.5(5) . . . . ?
N3 C8 C9 C10 -0.4(7) . . . . ?
N2 C8 C9 C10 -179.8(4) . . . . ?
C8 C9 C10 C11 1.1(7) . . . . ?
C9 C10 C11 C12 -0.7(8) . . . . ?
C10 C11 C12 N3 -0.4(8) . . . . ?
N2 C7 N1 C1 175.9(4) . . . . ?
Re1 C7 N1 C1 0.7(8) . . . . ?
N2 C7 N1 C5 -1.6(5) . . . . ?
Re1 C7 N1 C5 -176.9(4) . . . . ?
C2 C1 N1 C7 -177.3(4) . . . . ?
C2 C1 N1 C5 0.0(7) . . . . ?
C6 C5 N1 C7 1.1(5) . . . . ?
C4 C5 N1 C7 179.0(4) . . . . ?
C6 C5 N1 C1 -176.6(4) . . . . ?
C4 C5 N1 C1 1.3(6) . . . . ?
N1 C7 N2 C6 1.6(5) . . . . ?
Re1 C7 N2 C6 178.3(3) . . . . ?
N1 C7 N2 C8 -177.2(4) . . . . ?
Re1 C7 N2 C8 -0.6(5) . . . . ?
C5 C6 N2 C7 -1.0(5) . . . . ?
C5 C6 N2 C8 177.7(4) . . . . ?
N3 C8 N2 C7 2.7(6) . . . . ?
C9 C8 N2 C7 -177.8(4) . . . . ?
N3 C8 N2 C6 -175.9(4) . . . . ?
C9 C8 N2 C6 3.5(7) . . . . ?
C9 C8 N3 C12 -0.6(7) . . . . ?
N2 C8 N3 C12 178.9(4) . . . . ?
C9 C8 N3 Re1 177.0(4) . . . . ?
N2 C8 N3 Re1 -3.5(5) . . . . ?
C11 C12 N3 C8 1.0(7) . . . . ?
C11 C12 N3 Re1 -176.4(4) . . . . ?
